data_7711941
loop_
_publ_author_name
'Woschko, Dennis'
'Yilmaz, S&#xfc;heyla'
'Jansen, Christian'
'Spie&#xdf;, Alex'
'Oestreich, Robert'
'Matemb Ma Ntep, Tobie J.'
'Janiak, Christoph'

_publ_section_title
;
 Enhanced sorption in an indium-acetylenedicarboxylate metal-organic
 framework with unexpected chains of <i>cis</i>-&#x3bc;-OH-connected
 {InO<sub>6</sub>} octahedra.
;
_journal_issue 4
_journal_name_full 'Dalton transactions (Cambridge, England : 2003)'
_journal_page_first 977
_journal_page_last 989
_journal_paper_doi 10.1039/d2dt03719j
_journal_volume 52
_journal_year 2023
_chemical_absolute_configuration ad
_chemical_formula_moiety 'C4 H In O5'
_chemical_formula_sum 'C4 H In O5'
_chemical_formula_weight 243.87
_chemical_name_systematic catena-[acetylenedicarboxylate-\kO:O':O'':O'''-(\m-hydroxido-\kO:O)indium(III)]
_chemical_properties_physical Moisture-sensitive
_space_group_crystal_system tetragonal
_space_group_IT_number 95
_space_group_name_Hall 'P 4cw 2c'
_space_group_name_H-M_alt 'P 43 2 2'
_atom_sites_solution_hydrogens geom
_audit_creation_method SHELXL-2017/1
_audit_update_record
;
2022-11-17 deposited with the CCDC.	2022-12-14 downloaded from the CCDC.
;
_cell_angle_alpha 90
_cell_angle_beta 90
_cell_angle_gamma 90
_cell_formula_units_Z 4
_cell_length_a 9.8015(9)
_cell_length_b 9.8015(9)
_cell_length_c 12.7970(14)
_cell_measurement_reflns_used 6150
_cell_measurement_temperature 140(2)
_cell_measurement_theta_max 30.5535
_cell_measurement_theta_min 2.6175
_cell_volume 1229.4(2)
_computing_cell_refinement 'SAINT (Bruker, 2012)'
_computing_data_collection 'APEX2 (Bruker, 2012)'
_computing_data_reduction 'SAINT (Bruker, 2012)'
_computing_molecular_graphics 'DIAMOND 4.3.1 (Brandenburg, 1999)'
_computing_publication_material 'SHELXL-2017/1 (Sheldrick, 2015b)'
_computing_structure_refinement 'SHELXL-2017/1 (Sheldrick, 2015b)'
_computing_structure_solution 'SHELXT-2015 (Sheldrick 2015a)'
_diffrn_ambient_temperature 140(2)
_diffrn_measured_fraction_theta_full 0.991
_diffrn_measured_fraction_theta_max 0.992
_diffrn_measurement_device_type 'Bruker Kappa APEX-II CCD area detector'
_diffrn_measurement_method '\w scans, \f scans'
_diffrn_radiation_monochromator 'multilayer mirror'
_diffrn_radiation_source 'microfocus sealed tube'
_diffrn_radiation_type MoK\a
_diffrn_radiation_wavelength 0.71073
_diffrn_reflns_av_R_equivalents 0.0184
_diffrn_reflns_av_unetI/netI 0.0167
_diffrn_reflns_Laue_measured_fraction_full 0.991
_diffrn_reflns_Laue_measured_fraction_max 0.992
_diffrn_reflns_limit_h_max 11
_diffrn_reflns_limit_h_min -11
_diffrn_reflns_limit_k_max 14
_diffrn_reflns_limit_k_min -11
_diffrn_reflns_limit_l_max 18
_diffrn_reflns_limit_l_min -17
_diffrn_reflns_number 7274
_diffrn_reflns_point_group_measured_fraction_full 0.995
_diffrn_reflns_point_group_measured_fraction_max 0.994
_diffrn_reflns_theta_full 25.242
_diffrn_reflns_theta_max 30.589
_diffrn_reflns_theta_min 2.078
_exptl_absorpt_coefficient_mu 1.900
_exptl_absorpt_correction_T_max 0.6852
_exptl_absorpt_correction_T_min 0.5779
_exptl_absorpt_correction_type multi-scan
_exptl_absorpt_process_details '(<i>SADABS</i>; Sheldrick, 1996)'
_exptl_crystal_colour 'clear colourless'
_exptl_crystal_density_diffrn 1.318
_exptl_crystal_density_method 'not measured'
_exptl_crystal_description octahedral
_exptl_crystal_F_000 456
_exptl_crystal_recrystallization_method 'Re-crystallisation from solvent: ethanol'
_exptl_crystal_size_max 0.241
_exptl_crystal_size_mid 0.218
_exptl_crystal_size_min 0.202
_refine_diff_density_max 0.900
_refine_diff_density_min -0.238
_refine_diff_density_rms 0.056
_refine_ls_abs_structure_details
;
 Flack x determined using 718 quotients [(I+)-(I-)]/[(I+)+(I-)]
 (Parsons, Flack and Wagner, Acta Cryst. B69 (2013) 249-259).
;
_refine_ls_abs_structure_Flack -0.009(15)
_refine_ls_extinction_method none
_refine_ls_goodness_of_fit_ref 1.084
_refine_ls_hydrogen_treatment constr
_refine_ls_matrix_type full
_refine_ls_number_parameters 47
_refine_ls_number_reflns 1889
_refine_ls_number_restraints 0
_refine_ls_restrained_S_all 1.084
_refine_ls_R_factor_all 0.0131
_refine_ls_R_factor_gt 0.0127
_refine_ls_shift/su_max 0.000
_refine_ls_shift/su_mean 0.000
_refine_ls_structure_factor_coef Fsqd
_refine_ls_weighting_details 'w=1/[\s^2^(Fo^2^)+(0.0169P)^2^+0.2125P] where P=(Fo^2^+2Fc^2^)/3'
_refine_ls_weighting_scheme calc
_refine_ls_wR_factor_gt 0.0335
_refine_ls_wR_factor_ref 0.0336
_reflns_Friedel_coverage 0.651
_reflns_Friedel_fraction_full 1.000
_reflns_Friedel_fraction_max 0.996
_reflns_number_gt 1843
_reflns_number_total 1889
_reflns_threshold_expression 'I > 2\s(I)'
_cod_data_source_file d2dt03719j38.cif
_cod_data_source_block In-ADC_P4322
_cod_depositor_comments 'Adding full bibliography for 7711940--7711941.cif.'
_cod_original_cell_volume 1229.4(3)
_cod_database_code 7711941
_shelx_shelxl_version_number 2017/1
_shelx_space_group_comment
;
The symmetry employed for this shelxl refinement is uniquely defined
by the following loop, which should always be used as a source of
symmetry information in preference to the above space-group names.
They are only intended as comments.
;
_shelx_estimated_absorpt_t_min 0.657
_shelx_estimated_absorpt_t_max 0.700

loop_
_space_group_symop_operation_xyz
'x, y, z'
'-x, -y, z+1/2'
'-y, x, z+3/4'
'y, -x, z+1/4'
'-x, y, -z'
'x, -y, -z+1/2'
'y, x, -z+1/4'
'-y, -x, -z+3/4'

loop_
_atom_site_label
_atom_site_type_symbol
_atom_site_fract_x
_atom_site_fract_y
_atom_site_fract_z
_atom_site_U_iso_or_equiv
_atom_site_adp_type
_atom_site_occupancy
_atom_site_site_symmetry_order
_atom_site_calc_flag
_atom_site_refinement_flags_posn
_atom_site_refinement_flags_adp
_atom_site_refinement_flags_occupancy
_atom_site_disorder_assembly
_atom_site_disorder_group
In1 In 0.500000 0.38083(2) 0.500000 0.01173(5) Uani 1 2 d S T P . .
O1 O 0.48519(14) 0.51481(14) 0.375000 0.0171(4) Uani 1 2 d S T P . .
H1 H 0.416656 0.583345 0.375000 0.020 Uiso 1 2 calc R U P . .
C1 C 0.5569(2) 0.1942(2) 0.31003(14) 0.0197(4) Uani 1 1 d . . . . .
O3 O 0.62898(14) 0.27889(13) 0.26160(10) 0.0211(3) Uani 1 1 d . . . . .
O2 O 0.48841(19) 0.21166(13) 0.39147(10) 0.0238(3) Uani 1 1 d . . . . .
C2 C 0.5559(2) 0.0557(2) 0.26727(14) 0.0247(4) Uani 1 1 d . . . . .

loop_
_atom_site_aniso_label
_atom_site_aniso_U_11
_atom_site_aniso_U_22
_atom_site_aniso_U_33
_atom_site_aniso_U_23
_atom_site_aniso_U_13
_atom_site_aniso_U_12
In1 0.01293(8) 0.01347(8) 0.00880(7) 0.000 0.00052(6) 0.000
O1 0.0196(6) 0.0196(6) 0.0121(6) 0.0034(5) 0.0034(5) 0.0071(8)
C1 0.0259(10) 0.0160(9) 0.0173(8) -0.0017(6) -0.0042(7) 0.0009(7)
O3 0.0277(7) 0.0138(6) 0.0217(6) -0.0003(5) 0.0023(6) 0.0026(5)
O2 0.0330(8) 0.0182(6) 0.0202(6) -0.0053(5) 0.0045(6) -0.0050(6)
C2 0.0381(12) 0.0173(9) 0.0187(9) -0.0016(7) 0.0023(7) -0.0005(7)

loop_
_atom_type_symbol
_atom_type_description
_atom_type_scat_dispersion_real
_atom_type_scat_dispersion_imag
_atom_type_scat_source
C C 0.0033 0.0016 'International Tables Vol C Tables 4.2.6.8 and 6.1.1.4'
In In -0.7276 1.3100 'International Tables Vol C Tables 4.2.6.8 and 6.1.1.4'
O O 0.0106 0.0060 'International Tables Vol C Tables 4.2.6.8 and 6.1.1.4'
H H 0.0000 0.0000 'International Tables Vol C Tables 4.2.6.8 and 6.1.1.4'

loop_
_geom_angle_atom_site_label_1
_geom_angle_atom_site_label_2
_geom_angle_atom_site_label_3
_geom_angle
_geom_angle_site_symmetry_1
_geom_angle_site_symmetry_3
_geom_angle_publ_flag
O1 In1 O1 101.46(6) 4_565 . ?
O1 In1 O2 169.31(4) 4_565 . ?
O1 In1 O2 89.23(5) . . ?
O1 In1 O2 89.23(5) 4_565 5_656 ?
O1 In1 O2 169.31(4) . 5_656 ?
O2 In1 O2 80.09(7) . 5_656 ?
O1 In1 O3 92.58(5) 4_565 4_565 ?
O1 In1 O3 90.62(5) . 4_565 ?
O2 In1 O3 87.57(6) . 4_565 ?
O2 In1 O3 88.55(6) 5_656 4_565 ?
O1 In1 O3 90.62(5) 4_565 8_665 ?
O1 In1 O3 92.58(5) . 8_665 ?
O2 In1 O3 88.55(6) . 8_665 ?
O2 In1 O3 87.57(6) 5_656 8_665 ?
O3 In1 O3 174.93(7) 4_565 8_665 ?
In1 O1 In1 120.39(10) 3_654 . ?
In1 O1 H1 119.8 3_654 . ?
In1 O1 H1 119.8 . . ?
O2 C1 O3 128.58(18) . . ?
O2 C1 C2 115.73(18) . . ?
O3 C1 C2 115.67(17) . . ?
C1 O3 In1 131.96(13) . 3_654 ?
C1 O2 In1 127.61(13) . . ?
C2 C2 C1 179.58(15) 6 . ?

loop_
_geom_bond_atom_site_label_1
_geom_bond_atom_site_label_2
_geom_bond_distance
_geom_bond_site_symmetry_2
_geom_bond_publ_flag
In1 O1 2.0747(10) 4_565 ?
In1 O1 2.0747(10) . ?
In1 O2 2.1659(13) . ?
In1 O2 2.1660(13) 5_656 ?
In1 O3 2.1745(13) 4_565 ?
In1 O3 2.1745(13) 8_665 ?
O1 H1 0.9500 . ?
C1 O2 1.252(2) . ?
C1 O3 1.254(2) . ?
C1 C2 1.464(3) . ?
C2 C2 1.178(4) 6 ?
